data_2240867
loop_
_publ_author_name
'Lindeman, Sergey'
'Wallock, Nathaniel J.'
'Donaldson, William A.'

_publ_section_title
;
 Crystal structure of <i>cis</i>-2-(2-carboxycyclopropyl)glycine (CCG-III)
 monohydrate
;
_journal_issue 7
_journal_name_full 'Acta Crystallographica Section E'
_journal_page_first 844
_journal_page_last 846
_journal_paper_doi 10.1107/S2056989015011500
_journal_volume 71
_journal_year 2015
_chemical_formula_iupac 'C6 H9 N O4, H2 O'
_chemical_formula_moiety 'C6 H9 N O4, H2 O'
_chemical_formula_sum 'C6 H11 N O5'
_chemical_formula_weight 177.16
_chemical_name_common
;
<i>cis</i>-2-(2-Carboxycyclopropyl)glycine monohydrate
;
_chemical_name_systematic
'(\a<i>R</i>,1<i>R</i>,2<i>S</i>)-<i>rel</i>-\a-Amino-2-carboxycyclopropaneacetic acid  monohydrate'
_space_group_IT_number 4
_symmetry_cell_setting monoclinic
_symmetry_space_group_name_Hall 'P 2yb'
_symmetry_space_group_name_H-M 'P 1 21 1'
_atom_sites_solution_hydrogens difmap
_atom_sites_solution_primary direct
_atom_sites_solution_secondary difmap
_audit_creation_method SHELXL-97
_cell_angle_alpha 90.00
_cell_angle_beta 106.015(4)
_cell_angle_gamma 90.00
_cell_formula_units_Z 4
_cell_length_a 8.9688(8)
_cell_length_b 8.0063(8)
_cell_length_c 10.9628(10)
_cell_measurement_reflns_used 5577
_cell_measurement_temperature 100(2)
_cell_measurement_theta_max 61
_cell_measurement_theta_min 4
_cell_volume 756.65(12)
_computing_cell_refinement
;
SAINT  (Bruker, 2005)
;
_computing_data_collection
;
APEX2  (Bruker, 2005)
;
_computing_data_reduction
;
SAINT  (Bruker, 2005)
;
_computing_molecular_graphics
;
SHELXTL (Sheldrick, 2008)
;
_computing_publication_material
;
SHELXTL (Sheldrick, 2008)
;
_computing_structure_refinement
;
SHELXL97 (Sheldrick, 2008)
;
_computing_structure_solution
;
SHELXTL (Sheldrick, 2008)
;
_diffrn_ambient_temperature 100(2)
_diffrn_measured_fraction_theta_full 0.980
_diffrn_measured_fraction_theta_max 0.980
_diffrn_measurement_device_type 'Bruker APEXII CCD detector'
_diffrn_measurement_method '\w scans'
_diffrn_radiation_monochromator graphite
_diffrn_radiation_source 'fine-focus sealed tube'
_diffrn_radiation_type CuK\a
_diffrn_radiation_wavelength 1.54178
_diffrn_reflns_av_R_equivalents 0.0177
_diffrn_reflns_av_sigmaI/netI 0.0164
_diffrn_reflns_limit_h_max 9
_diffrn_reflns_limit_h_min -10
_diffrn_reflns_limit_k_max 9
_diffrn_reflns_limit_k_min -8
_diffrn_reflns_limit_l_max 12
_diffrn_reflns_limit_l_min 0
_diffrn_reflns_number 6086
_diffrn_reflns_theta_full 60.95
_diffrn_reflns_theta_max 60.95
_diffrn_reflns_theta_min 4.20
_exptl_absorpt_coefficient_mu 1.184
_exptl_absorpt_correction_T_max 0.8908
_exptl_absorpt_correction_T_min 0.6685
_exptl_absorpt_correction_type multi-scan
_exptl_absorpt_process_details
;
(SADABS; Bruker, 2005)
;
_exptl_crystal_colour colorless
_exptl_crystal_density_diffrn 1.555
_exptl_crystal_density_method 'not measured'
_exptl_crystal_description plate
_exptl_crystal_F_000 376
_exptl_crystal_size_max 0.37
_exptl_crystal_size_mid 0.32
_exptl_crystal_size_min 0.10
_refine_diff_density_max 0.148
_refine_diff_density_min -0.156
_refine_ls_abs_structure_details
;
Flack (1983), 836 Friedel pairs
;
_refine_ls_abs_structure_Flack 0.57(15)
_refine_ls_extinction_method none
_refine_ls_goodness_of_fit_ref 1.063
_refine_ls_hydrogen_treatment refall
_refine_ls_matrix_type full
_refine_ls_number_parameters 305
_refine_ls_number_reflns 2164
_refine_ls_number_restraints 1
_refine_ls_restrained_S_all 1.063
_refine_ls_R_factor_all 0.0210
_refine_ls_R_factor_gt 0.0209
_refine_ls_shift/su_max 0.000
_refine_ls_shift/su_mean 0.000
_refine_ls_structure_factor_coef Fsqd
_refine_ls_weighting_details 'calc w=1/[\s^2^(Fo^2^)+(0.0523P)^2^+0.0652P] where P=(Fo^2^+2Fc^2^)/3'
_refine_ls_weighting_scheme calc
_refine_ls_wR_factor_gt 0.0549
_refine_ls_wR_factor_ref 0.0549
_reflns_number_gt 2154
_reflns_number_total 2164
_reflns_threshold_expression I>2\s(I)
_cod_data_source_file hb7407sup1.cif
_cod_data_source_block I
_cod_original_sg_symbol_H-M 'P 21'
_cod_database_code 2240867
_cod_database_fobs_code 2240867

loop_
_symmetry_equiv_pos_as_xyz
'x, y, z'
'-x, y+1/2, -z'

loop_
_atom_site_type_symbol
_atom_site_label
_atom_site_fract_x
_atom_site_fract_y
_atom_site_fract_z
_atom_site_U_iso_or_equiv
_atom_site_adp_type
_atom_site_calc_flag
_atom_site_occupancy
O O1 0.16905(12) -0.14281(15) 0.09397(9) 0.0171(3) Uani d 1
O O2 0.16680(12) -0.14746(15) -0.11118(10) 0.0182(3) Uani d 1
O O3 0.17732(12) 0.43933(15) 0.13921(10) 0.0179(3) Uani d 1
O O4 0.36153(14) 0.61213(15) 0.11160(11) 0.0187(3) Uani d 1
N N1 0.10810(17) 0.18398(19) -0.14010(12) 0.0163(3) Uani d 1
C C1 0.34487(17) 0.1610(2) 0.03879(15) 0.0167(3) Uani d 1
C C2 0.40767(18) 0.3278(2) 0.10039(15) 0.0169(3) Uani d 1
C C3 0.42184(19) 0.1692(3) 0.17765(16) 0.0203(4) Uani d 1
C C4 0.17508(18) 0.1174(2) -0.00932(14) 0.0147(4) Uani d 1
C C5 0.16579(16) -0.0746(2) -0.01143(14) 0.0143(4) Uani d 1
C C6 0.30359(18) 0.4620(2) 0.11880(14) 0.0139(4) Uani d 1
H H1A 0.150(2) 0.128(3) -0.1987(17) 0.020(5) Uiso d 1
H H1B 0.010(3) 0.166(3) -0.1641(18) 0.029(5) Uiso d 1
H H1C 0.131(3) 0.303(4) -0.143(2) 0.050(7) Uiso d 1
H H4 0.297(3) 0.681(4) 0.115(2) 0.044(7) Uiso d 1
H H1 0.407(2) 0.114(2) -0.0118(16) 0.020(5) Uiso d 1
H H2 0.499(2) 0.364(2) 0.0793(15) 0.017(4) Uiso d 1
H H3A 0.522(2) 0.127(3) 0.2107(17) 0.020(4) Uiso d 1
H H3B 0.354(2) 0.154(3) 0.2312(15) 0.017(4) Uiso d 1
H H4A 0.1176(17) 0.159(3) 0.0430(14) 0.006(4) Uiso d 1
O O1W 0.15198(15) -0.01307(17) 0.32148(12) 0.0218(3) Uani d 1
H H1WA 0.152(3) -0.106(3) 0.352(2) 0.038(7) Uiso d 1
H H1WB 0.149(2) -0.042(3) 0.246(2) 0.034(6) Uiso d 1
O O1A 0.81679(12) 1.13479(15) 0.40666(10) 0.0161(3) Uani d 1
O O2A 0.86473(13) 1.14792(16) 0.61824(10) 0.0175(3) Uani d 1
O O3A 0.80378(12) 0.55765(16) 0.36274(10) 0.0177(3) Uani d 1
O O4A 0.63822(12) 0.38208(15) 0.41642(10) 0.0162(3) Uani d 1
N N1A 0.92671(16) 0.8177(2) 0.64801(12) 0.0142(3) Uani d 1
C C1A 0.66918(17) 0.8314(2) 0.49476(14) 0.0144(4) Uani d 1
C C2A 0.59847(17) 0.6653(2) 0.44103(14) 0.0156(3) Uani d 1
C C3A 0.56440(18) 0.8249(2) 0.36381(16) 0.0173(4) Uani d 1
C C4A 0.83802(17) 0.8786(2) 0.51986(14) 0.0133(4) Uani d 1
C C5A 0.84454(16) 1.0708(2) 0.51702(14) 0.0129(4) Uani d 1
C C6A 0.69085(18) 0.5329(2) 0.40323(13) 0.0149(4) Uani d 1
H H1AA 0.892(2) 0.864(3) 0.710(2) 0.028(5) Uiso d 1
H H1AB 1.025(2) 0.842(3) 0.6644(16) 0.018(4) Uiso d 1
H H1AC 0.917(2) 0.703(3) 0.6570(18) 0.024(5) Uiso d 1
H H4AA 0.709(3) 0.295(3) 0.404(2) 0.044(6) Uiso d 1
H H1AD 0.6284(17) 0.868(2) 0.5597(16) 0.008(4) Uiso d 1
H H2A 0.522(2) 0.630(2) 0.4774(15) 0.013(4) Uiso d 1
H H3AA 0.6122(17) 0.830(3) 0.2982(15) 0.006(4) Uiso d 1
H H3AB 0.465(2) 0.868(2) 0.3501(14) 0.011(4) Uiso d 1
H H4AB 0.8848(19) 0.827(3) 0.4588(16) 0.016(4) Uiso d 1
O O1WA 0.79114(15) 1.00902(16) 0.16619(12) 0.0216(3) Uani d 1
H H1WC 0.796(3) 1.099(3) 0.130(2) 0.041(7) Uiso d 1
H H1WD 0.804(3) 1.030(3) 0.241(2) 0.041(7) Uiso d 1

loop_
_atom_site_aniso_label
_atom_site_aniso_U_11
_atom_site_aniso_U_22
_atom_site_aniso_U_33
_atom_site_aniso_U_12
_atom_site_aniso_U_13
_atom_site_aniso_U_23
O1 0.0227(6) 0.0139(7) 0.0160(6) 0.0011(5) 0.0077(4) 0.0020(5)
O2 0.0242(6) 0.0144(7) 0.0163(6) 0.0019(5) 0.0061(4) -0.0010(5)
O3 0.0197(6) 0.0162(7) 0.0203(6) -0.0010(5) 0.0093(5) -0.0007(5)
O4 0.0202(6) 0.0130(7) 0.0240(6) -0.0006(5) 0.0082(5) -0.0009(5)
N1 0.0187(8) 0.0155(9) 0.0154(7) 0.0016(7) 0.0057(6) 0.0006(6)
C1 0.0181(8) 0.0125(9) 0.0217(8) 0.0024(7) 0.0090(6) 0.0006(8)
C2 0.0145(7) 0.0144(9) 0.0217(8) -0.0031(7) 0.0051(6) 0.0013(7)
C3 0.0160(8) 0.0160(9) 0.0258(9) -0.0004(8) 0.0006(7) 0.0015(8)
C4 0.0188(8) 0.0143(10) 0.0129(8) 0.0016(7) 0.0075(7) 0.0003(6)
C5 0.0116(7) 0.0148(10) 0.0164(9) 0.0006(7) 0.0036(6) -0.0009(7)
C6 0.0180(9) 0.0130(9) 0.0098(7) -0.0023(7) 0.0022(6) 0.0011(6)
O1W 0.0361(7) 0.0127(7) 0.0171(6) 0.0008(6) 0.0081(5) -0.0008(5)
O1A 0.0212(6) 0.0127(7) 0.0160(5) 0.0013(5) 0.0080(4) 0.0014(5)
O2A 0.0230(6) 0.0144(6) 0.0145(5) 0.0006(5) 0.0039(4) -0.0032(5)
O3A 0.0196(6) 0.0160(7) 0.0203(6) -0.0017(5) 0.0099(5) -0.0011(5)
O4A 0.0178(5) 0.0092(7) 0.0228(6) -0.0013(5) 0.0074(5) 0.0003(5)
N1A 0.0147(7) 0.0116(9) 0.0170(7) 0.0001(6) 0.0057(6) -0.0005(6)
C1A 0.0184(8) 0.0107(9) 0.0159(8) 0.0015(7) 0.0076(6) 0.0018(7)
C2A 0.0143(8) 0.0151(9) 0.0177(7) -0.0001(7) 0.0050(6) 0.0011(7)
C3A 0.0144(8) 0.0155(10) 0.0215(8) 0.0015(7) 0.0044(7) 0.0006(7)
C4A 0.0154(8) 0.0112(10) 0.0140(8) 0.0005(7) 0.0052(6) -0.0006(6)
C5A 0.0101(7) 0.0131(10) 0.0166(9) 0.0004(7) 0.0056(6) 0.0011(7)
C6A 0.0155(8) 0.0163(10) 0.0108(7) -0.0012(7) 0.0000(6) 0.0015(7)
O1WA 0.0342(7) 0.0147(7) 0.0160(6) 0.0014(6) 0.0068(5) -0.0003(6)

loop_
_atom_type_symbol
_atom_type_description
_atom_type_scat_dispersion_real
_atom_type_scat_dispersion_imag
_atom_type_scat_source
C C 0.0181 0.0091 'International Tables Vol C Tables 4.2.6.8 and 6.1.1.4'
H H 0.0000 0.0000 'International Tables Vol C Tables 4.2.6.8 and 6.1.1.4'
N N 0.0311 0.0180 'International Tables Vol C Tables 4.2.6.8 and 6.1.1.4'
O O 0.0492 0.0322 'International Tables Vol C Tables 4.2.6.8 and 6.1.1.4'

loop_
_geom_angle_atom_site_label_1
_geom_angle_atom_site_label_2
_geom_angle_atom_site_label_3
_geom_angle
C6 O4 H4 108.5(19)
C4 N1 H1A 110.8(12)
C4 N1 H1B 110.0(14)
C4 N1 H1C 110.3(14)
H1A N1 H1B 106.2(19)
H1A N1 H1C 108.4(19)
H1B N1 H1C 111(2)
C2 C1 H1 113.3(11)
C3 C1 C2 60.03(12)
C3 C1 C4 120.41(14)
C3 C1 H1 115.3(10)
C4 C1 C2 124.66(14)
C4 C1 H1 113.3(10)
C1 C2 H2 113.0(11)
C3 C2 C1 58.57(11)
C3 C2 H2 116.3(11)
C6 C2 C1 121.77(14)
C6 C2 C3 119.62(14)
C6 C2 H2 115.7(11)
C1 C3 C2 61.40(11)
C1 C3 H3A 120.3(11)
C1 C3 H3B 115.1(10)
C2 C3 H3A 116.6(12)
C2 C3 H3B 118.6(12)
H3A C3 H3B 114.6(15)
N1 C4 C1 110.69(13)
N1 C4 C5 109.68(13)
N1 C4 H4A 108.6(10)
C1 C4 C5 106.36(14)
C1 C4 H4A 112.3(10)
C5 C4 H4A 109.2(12)
O1 C5 C4 115.33(14)
O2 C5 O1 126.49(17)
O2 C5 C4 117.97(14)
O3 C6 O4 122.97(16)
O3 C6 C2 124.64(16)
O4 C6 C2 112.39(14)
H1WA O1W H1WB 99(2)
C6A O4A H4AA 111.5(14)
C4A N1A H1AA 111.9(13)
C4A N1A H1AB 111.6(12)
C4A N1A H1AC 112.4(11)
H1AA N1A H1AB 107.1(18)
H1AA N1A H1AC 105(2)
H1AB N1A H1AC 108.5(19)
C2A C1A H1AD 111.2(10)
C3A C1A C2A 60.61(11)
C3A C1A C4A 121.37(13)
C3A C1A H1AD 118.2(9)
C4A C1A C2A 125.40(14)
C4A C1A H1AD 111.5(9)
C1A C2A H2A 112.3(11)
C3A C2A C1A 58.51(11)
C3A C2A H2A 116.0(11)
C6A C2A C1A 122.11(13)
C6A C2A C3A 119.45(14)
C6A C2A H2A 116.1(11)
C1A C3A C2A 60.89(12)
C1A C3A H3AA 116.1(9)
C1A C3A H3AB 117.8(10)
C2A C3A H3AA 113.7(12)
C2A C3A H3AB 115.9(11)
H3AA C3A H3AB 119.0(14)
N1A C4A C1A 109.69(13)
N1A C4A C5A 109.39(13)
N1A C4A H4AB 106.7(11)
C1A C4A C5A 106.73(14)
C1A C4A H4AB 111.6(11)
C5A C4A H4AB 112.7(13)
O1A C5A C4A 114.98(14)
O2A C5A O1A 126.36(17)
O2A C5A C4A 118.46(14)
O3A C6A O4A 122.89(16)
O3A C6A C2A 124.66(17)
O4A C6A C2A 112.45(14)
H1WC O1WA H1WD 107(3)

loop_
_geom_bond_atom_site_label_1
_geom_bond_atom_site_label_2
_geom_bond_distance
O1 C5 1.271(2)
O2 C5 1.2417(19)
O3 C6 1.2270(19)
O4 C6 1.320(2)
O4 H4 0.81(3)
N1 C4 1.492(2)
N1 H1A 0.94(2)
N1 H1B 0.86(2)
N1 H1C 0.98(3)
C1 C2 1.532(3)
C1 C3 1.489(2)
C1 C4 1.509(2)
C1 H1 0.963(19)
C2 C3 1.512(3)
C2 C6 1.473(2)
C2 H2 0.953(18)
C3 H3A 0.93(2)
C3 H3B 0.965(18)
C4 C5 1.539(2)
C4 H4A 0.932(17)
O1W H1WA 0.82(3)
O1W H1WB 0.86(2)
O1A C5A 1.273(2)
O2A C5A 1.239(2)
O3A C6A 1.2289(19)
O4A C6A 1.319(2)
O4A H4AA 0.98(3)
N1A C4A 1.492(2)
N1A H1AA 0.90(2)
N1A H1AB 0.87(2)
N1A H1AC 0.93(2)
C1A C2A 1.520(3)
C1A C3A 1.484(2)
C1A C4A 1.510(2)
C1A H1AD 0.933(17)
C2A C3A 1.516(2)
C2A C6A 1.474(3)
C2A H2A 0.925(17)
C3A H3AA 0.934(16)
C3A H3AB 0.929(18)
C4A C5A 1.541(2)
C4A H4AB 0.976(19)
O1WA H1WC 0.83(3)
O1WA H1WD 0.81(2)

loop_
_geom_hbond_atom_site_label_D
_geom_hbond_atom_site_label_H
_geom_hbond_atom_site_label_A
_geom_hbond_site_symmetry_A
_geom_hbond_distance_DH
_geom_hbond_distance_HA
_geom_hbond_distance_DA
_geom_hbond_angle_DHA
N1 H1A O3A 2_645 0.94(2) 2.03(2) 2.9444(18) 162.1(17)
N1 H1B O2A 1_444 0.86(2) 2.39(2) 2.9454(18) 123.1(16)
N1 H1C O1WA 2_645 0.98(3) 1.83(3) 2.795(2) 167(2)
O4 H4 O1 1_565 0.81(3) 1.79(3) 2.5851(18) 166(3)
O1W H1WA O2A 2_636 0.82(3) 2.01(3) 2.8072(19) 166(2)
O1W H1WB O1 . 0.86(2) 1.90(2) 2.7449(16) 169(2)
N1A H1AA O3 2_656 0.90(2) 2.01(2) 2.9087(18) 173(2)
N1A H1AB O3A 2_756 0.87(2) 2.38(2) 3.1151(19) 141.7(17)
N1A H1AC O1W 2_656 0.93(2) 1.87(2) 2.785(2) 165.6(18)
O4A H4AA O1A 1_545 0.98(3) 1.60(3) 2.5672(16) 168(2)
O1WA H1WC O2 2_665 0.83(3) 2.07(3) 2.8628(19) 158(2)
O1WA H1WD O1A . 0.81(2) 1.98(3) 2.7717(17) 166(3)

loop_
_geom_torsion_atom_site_label_1
_geom_torsion_atom_site_label_2
_geom_torsion_atom_site_label_3
_geom_torsion_atom_site_label_4
_geom_torsion
N1 C4 C5 O1 -157.34(12)
N1 C4 C5 O2 27.53(18)
C1 C2 C6 O3 31.9(2)
C1 C2 C6 O4 -148.40(15)
C1 C4 C5 O1 82.93(15)
C1 C4 C5 O2 -92.20(16)
C2 C1 C4 N1 83.47(18)
C2 C1 C4 C5 -157.45(15)
C3 C1 C2 C6 -107.63(17)
C3 C1 C4 N1 156.11(16)
C3 C1 C4 C5 -84.81(19)
C3 C2 C6 O3 -37.4(2)
C3 C2 C6 O4 142.30(14)
C4 C1 C2 C3 108.16(17)
C4 C1 C2 C6 0.5(2)
C4 C1 C3 C2 -115.01(18)
C6 C2 C3 C1 111.25(16)
N1A C4A C5A O1A 159.17(12)
N1A C4A C5A O2A -25.74(18)
C1A C2A C6A O3A -30.4(2)
C1A C2A C6A O4A 150.15(14)
C1A C4A C5A O1A -82.23(15)
C1A C4A C5A O2A 92.87(16)
C2A C1A C4A N1A -85.57(18)
C2A C1A C4A C5A 156.02(14)
C3A C1A C2A C6A 107.23(16)
C3A C1A C4A N1A -159.79(16)
C3A C1A C4A C5A 81.8(2)
C3A C2A C6A O3A 38.8(2)
C3A C2A C6A O4A -140.58(14)
C4A C1A C2A C3A -109.43(17)
C4A C1A C2A C6A -2.2(2)
C4A C1A C3A C2A 115.80(19)
C6A C2A C3A C1A -111.72(16)
